data_2208921
loop_
_publ_author_name
'Fonari, Marina S.'
'Ganin, Eduard V.'
'Gelmboldt, Vladimir O.'
'Lipkowski, Janusz'
'Kotlyar, Sergei A.'
'Kamalov, Gerbert L.'

_publ_section_title
;
 The 1:1 adduct of antimony trifluoride with
 [1.5]dibenzothia-18-crown-6
;
_journal_coeditor_code JH2007
_journal_issue 5
_journal_name_full 'Acta Crystallographica Section E'
_journal_page_first m1021
_journal_page_last m1023
_journal_paper_doi 10.1107/S1600536806012451
_journal_volume 62
_journal_year 2006
_chemical_formula_iupac '(C20 H24 O5 S) [Sb F3]'
_chemical_formula_moiety 'C20 H24 O5 S +, F3 Sb -'
_chemical_formula_sum 'C20 H24 F3 O5 S Sb'
_chemical_formula_weight 555.20
_chemical_melting_point 463
_chemical_name_common
;
Antimony trifluoride [1.5]dibenzothia-18-crown-6 clathrate
;
_chemical_name_systematic
;6,7,9,10,12,13,15,16-
octahydrodibenzo[n,q][1,4,7,10,13,16]pentaoxathiacyclooctadecine
 antimony(III)
trifluoride clathrate
;
_space_group_IT_number 14
_symmetry_cell_setting monoclinic
_symmetry_space_group_name_Hall '-P 2ybc'
_symmetry_space_group_name_H-M 'P 1 21/c 1'
_atom_sites_solution_hydrogens geom
_atom_sites_solution_primary direct
_atom_sites_solution_secondary difmap
_audit_creation_method SHELXL-97
_cell_angle_alpha 90.0000
_cell_angle_beta 111.3760(9)
_cell_angle_gamma 90.0000
_cell_formula_units_Z 4
_cell_length_a 10.5980(2)
_cell_length_b 16.2930(2)
_cell_length_c 13.2860(2)
_cell_measurement_reflns_used 9674
_cell_measurement_temperature 123(2)
_cell_measurement_theta_max 27.48
_cell_measurement_theta_min 1
_cell_volume 2136.32(6)
_computing_cell_refinement 'COLLECT and DENZO (Otwinowski & Minor, 1997)'
_computing_data_collection 'COLLECT (Nonius, 1998)'
_computing_data_reduction 'COLLECT and DENZO'
_computing_molecular_graphics 'ORTEP-3 for Windows (Farrugia, 1997)'
_computing_publication_material SHELXL97
_computing_structure_refinement 'SHELXL97 (Sheldrick, 1997)'
_computing_structure_solution 'SHELXS97 (Sheldrick, 1997)'
_diffrn_ambient_temperature 123(2)
_diffrn_measured_fraction_theta_full 0.999
_diffrn_measured_fraction_theta_max 0.999
_diffrn_measurement_device_type 'Nonius KappaCCD area-detector'
_diffrn_measurement_method \f--\w
_diffrn_radiation_monochromator graphite
_diffrn_radiation_source 'fine-focus sealed tube'
_diffrn_radiation_type MoK\a
_diffrn_radiation_wavelength 0.71073
_diffrn_reflns_av_R_equivalents 0.0255
_diffrn_reflns_av_sigmaI/netI 0.0182
_diffrn_reflns_limit_h_max 13
_diffrn_reflns_limit_h_min -13
_diffrn_reflns_limit_k_max 20
_diffrn_reflns_limit_k_min -20
_diffrn_reflns_limit_l_max 16
_diffrn_reflns_limit_l_min -16
_diffrn_reflns_number 16182
_diffrn_reflns_theta_full 26.00
_diffrn_reflns_theta_max 26.00
_diffrn_reflns_theta_min 2.41
_exptl_absorpt_coefficient_mu 1.444
_exptl_absorpt_correction_type none
_exptl_crystal_colour yellow
_exptl_crystal_density_diffrn 1.726
_exptl_crystal_density_method 'not measured'
_exptl_crystal_description prism
_exptl_crystal_F_000 1112
_exptl_crystal_size_max 0.15
_exptl_crystal_size_mid 0.12
_exptl_crystal_size_min 0.10
_refine_diff_density_max 0.357
_refine_diff_density_min -0.420
_refine_ls_extinction_method none
_refine_ls_goodness_of_fit_ref 1.066
_refine_ls_hydrogen_treatment constr
_refine_ls_matrix_type full
_refine_ls_number_parameters 296
_refine_ls_number_reflns 4190
_refine_ls_number_restraints 0
_refine_ls_restrained_S_all 1.066
_refine_ls_R_factor_all 0.0213
_refine_ls_R_factor_gt 0.0189
_refine_ls_shift/su_max 0.001
_refine_ls_shift/su_mean 0.000
_refine_ls_structure_factor_coef Fsqd
_refine_ls_weighting_details 'calc w=1/[\s^2^(Fo^2^)+(0.0225P)^2^+2.0901P] where P=(Fo^2^+2Fc^2^)/3'
_refine_ls_weighting_scheme calc
_refine_ls_wR_factor_gt 0.0447
_refine_ls_wR_factor_ref 0.0455
_reflns_number_gt 3952
_reflns_number_total 4190
_reflns_threshold_expression I>2\s(I)
_cod_data_source_file jh2007.cif
_cod_data_source_block IV
_cod_original_sg_symbol_H-M 'P 21/c'
_cod_database_code 2208921
_cod_database_fobs_code 2208921

loop_
_symmetry_equiv_pos_as_xyz
'x, y, z'
'-x, y+1/2, -z+1/2'
'-x, -y, -z'
'x, -y-1/2, z-1/2'

loop_
_atom_site_type_symbol
_atom_site_label
_atom_site_fract_x
_atom_site_fract_y
_atom_site_fract_z
_atom_site_U_iso_or_equiv
_atom_site_adp_type
_atom_site_calc_flag
_atom_site_refinement_flags
_atom_site_occupancy
_atom_site_disorder_assembly
_atom_site_disorder_group
Sb Sb1 0.547592(12) 0.149699(7) 0.265930(9) 0.01632(5) Uani d . 1 . .
F F1 0.48231(11) 0.26212(6) 0.24813(9) 0.0253(2) Uani d . 1 . .
F F2 0.72626(11) 0.19053(7) 0.28737(9) 0.0257(2) Uani d . 1 . .
F F3 0.58957(12) 0.16422(6) 0.41889(9) 0.0251(2) Uani d . 1 . .
S S1 0.24900(4) 0.13357(3) 0.28462(3) 0.01547(9) Uani d . 1 . .
O O1 0.42871(12) -0.00359(7) 0.34900(10) 0.0165(3) Uani d . 1 . .
O O2 0.70626(13) 0.01825(8) 0.36282(10) 0.0198(3) Uani d . 1 A .
O O3 0.66769(14) 0.03092(9) 0.13796(11) 0.0284(3) Uani d . 1 . .
O O4 0.5339(11) 0.1819(7) 0.0551(7) 0.0190(14) Uani d P 0.628(4) A 1
O O5 0.2678(2) 0.1828(2) 0.07323(19) 0.0172(6) Uani d P 0.628(4) A 1
O O4A 0.539(2) 0.1854(12) 0.0708(12) 0.019(3) Uiso d P 0.372(4) A 2
O O5A 0.2605(5) 0.1536(3) 0.0707(4) 0.0127(12) Uiso d P 0.372(4) A 2
C C1 0.53281(18) -0.06505(11) 0.39486(15) 0.0190(4) Uani d . 1 . .
H H1A 0.5356 -0.1035 0.3380 0.023 Uiso calc R 1 . .
H H1B 0.5137 -0.0969 0.4512 0.023 Uiso calc R 1 . .
C C2 0.66612(18) -0.02073(11) 0.44335(14) 0.0188(4) Uani d . 1 . .
H H2A 0.6586 0.0213 0.4947 0.023 Uiso calc R 1 . .
H H2B 0.7370 -0.0604 0.4844 0.023 Uiso calc R 1 . .
C C3 0.7602(2) -0.03707(13) 0.30583(18) 0.0346(5) Uani d . 1 . .
H H3A 0.6936 -0.0811 0.2725 0.041 Uiso calc R 1 A .
H H3B 0.8437 -0.0628 0.3566 0.041 Uiso calc R 1 . .
C C4 0.7914(2) 0.00843(13) 0.22006(17) 0.0302(5) Uani d . 1 A .
H H4A 0.8454 0.0581 0.2511 0.036 Uiso calc R 1 . .
H H4B 0.8448 -0.0268 0.1896 0.036 Uiso calc R 1 . .
C C5 0.6710(4) 0.0670(2) 0.0412(3) 0.0265(8) Uani d P 0.628(4) A 1
H H5A 0.5954 0.0453 -0.0219 0.032 Uiso calc PR 0.628(4) A 1
H H5B 0.7572 0.0528 0.0323 0.032 Uiso calc PR 0.628(4) A 1
C C6 0.6587(4) 0.1585(2) 0.0466(3) 0.0277(9) Uani d P 0.628(4) A 1
H H6A 0.7345 0.1798 0.1099 0.033 Uiso calc PR 0.628(4) A 1
H H6B 0.6655 0.1835 -0.0192 0.033 Uiso calc PR 0.628(4) A 1
C C7 0.4181(3) 0.1653(2) -0.0228(3) 0.0260(8) Uani d P 0.628(4) A 1
H H7A 0.3984 0.1061 -0.0207 0.031 Uiso calc PR 0.628(4) A 1
H H7B 0.4267 0.1769 -0.0932 0.031 Uiso calc PR 0.628(4) A 1
C C8 0.3024(3) 0.2133(2) -0.0155(2) 0.0224(8) Uani d P 0.628(4) A 1
H H8A 0.3275 0.2720 -0.0038 0.027 Uiso calc PR 0.628(4) A 1
H H8B 0.2233 0.2083 -0.0839 0.027 Uiso calc PR 0.628(4) A 1
C C5A 0.7154(6) 0.0916(4) 0.0729(5) 0.0223(15) Uiso d P 0.372(4) A 2
H H5A1 0.7726 0.1347 0.1203 0.027 Uiso calc PR 0.372(4) A 2
H H5A2 0.7683 0.0634 0.0352 0.027 Uiso calc PR 0.372(4) A 2
C C6A 0.5889(6) 0.1278(3) -0.0065(4) 0.0203(13) Uiso d P 0.372(4) A 2
H H6A1 0.5211 0.0849 -0.0420 0.024 Uiso calc PR 0.372(4) A 2
H H6A2 0.6077 0.1603 -0.0624 0.024 Uiso calc PR 0.372(4) A 2
C C7A 0.4038(5) 0.2161(4) -0.0158(4) 0.0162(12) Uiso d P 0.372(4) A 2
H H7A1 0.3820 0.2711 0.0051 0.019 Uiso calc PR 0.372(4) A 2
H H7A2 0.4150 0.2214 -0.0863 0.019 Uiso calc PR 0.372(4) A 2
C C8A 0.2883(5) 0.1585(3) -0.0277(4) 0.0152(12) Uiso d P 0.372(4) A 2
H H8A1 0.2061 0.1779 -0.0872 0.018 Uiso calc PR 0.372(4) A 2
H H8A2 0.3109 0.1032 -0.0469 0.018 Uiso calc PR 0.372(4) A 2
C C9 0.16420(18) 0.21539(12) 0.08784(14) 0.0208(4) Uani d . 1 . .
C C10 0.13817(18) 0.19722(10) 0.18170(14) 0.0164(4) Uani d . 1 A .
C C11 0.21004(18) 0.03254(10) 0.23083(14) 0.0152(3) Uani d . 1 . .
C C12 0.30777(17) -0.02899(10) 0.27364(14) 0.0152(3) Uani d . 1 . .
C C13 0.27822(18) -0.10965(11) 0.23909(15) 0.0190(4) Uani d . 1 . .
H H13A 0.3428 -0.1518 0.2696 0.023 Uiso calc R 1 . .
C C14 0.15347(19) -0.12839(11) 0.15946(15) 0.0204(4) Uani d . 1 . .
H H14A 0.1339 -0.1834 0.1350 0.024 Uiso calc R 1 . .
C C15 0.05805(19) -0.06777(11) 0.11580(15) 0.0217(4) Uani d . 1 . .
H H15A -0.0265 -0.0809 0.0610 0.026 Uiso calc R 1 . .
C C16 0.08635(18) 0.01251(11) 0.15238(14) 0.0188(4) Uani d . 1 . .
H H16A 0.0201 0.0541 0.1233 0.023 Uiso calc R 1 . .
C C17 0.0842(2) 0.27355(12) 0.01557(15) 0.0272(4) Uani d . 1 A .
H H17A 0.1037 0.2879 -0.0466 0.033 Uiso calc R 1 . .
C C18 -0.0233(2) 0.31053(12) 0.03366(17) 0.0334(5) Uani d . 1 . .
H H18A -0.0781 0.3494 -0.0168 0.040 Uiso calc R 1 A .
C C19 -0.0514(2) 0.29152(13) 0.12385(17) 0.0344(5) Uani d . 1 A .
H H19A -0.1258 0.3166 0.1356 0.041 Uiso calc R 1 . .
C C20 0.0298(2) 0.23529(12) 0.19802(15) 0.0249(4) Uani d . 1 . .
H H20A 0.0109 0.2227 0.2609 0.030 Uiso calc R 1 A .

loop_
_atom_site_aniso_label
_atom_site_aniso_U_11
_atom_site_aniso_U_22
_atom_site_aniso_U_33
_atom_site_aniso_U_12
_atom_site_aniso_U_13
_atom_site_aniso_U_23
Sb1 0.01774(7) 0.01358(7) 0.01508(7) -0.00293(4) 0.00292(5) 0.00103(4)
F1 0.0265(6) 0.0154(5) 0.0324(6) -0.0008(4) 0.0089(5) 0.0040(4)
F2 0.0197(5) 0.0232(6) 0.0299(6) -0.0065(4) 0.0039(5) 0.0017(5)
F3 0.0323(6) 0.0222(5) 0.0158(5) -0.0009(5) 0.0026(5) -0.0022(4)
S1 0.0172(2) 0.0145(2) 0.0129(2) 0.00118(16) 0.00333(17) -0.00105(16)
O1 0.0150(6) 0.0139(6) 0.0173(6) 0.0016(5) 0.0021(5) 0.0007(5)
O2 0.0206(7) 0.0213(6) 0.0188(6) 0.0027(5) 0.0086(5) 0.0035(5)
O3 0.0331(8) 0.0331(8) 0.0255(7) 0.0118(6) 0.0182(6) 0.0118(6)
O4 0.021(2) 0.024(2) 0.014(3) 0.0033(13) 0.010(2) 0.005(2)
O5 0.0209(12) 0.0147(15) 0.0166(12) 0.0010(11) 0.0075(9) 0.0023(10)
C1 0.0187(9) 0.0150(8) 0.0211(9) 0.0046(7) 0.0047(7) 0.0041(7)
C2 0.0190(9) 0.0215(9) 0.0152(9) 0.0037(7) 0.0054(7) 0.0059(7)
C3 0.0444(13) 0.0345(12) 0.0333(12) 0.0247(10) 0.0243(11) 0.0157(9)
C4 0.0285(11) 0.0357(12) 0.0331(12) 0.0095(9) 0.0192(9) 0.0072(9)
C5 0.036(2) 0.0278(19) 0.0234(18) 0.0040(17) 0.0206(17) 0.0049(16)
C6 0.0308(19) 0.0293(18) 0.0321(19) 0.0020(14) 0.0224(16) 0.0089(14)
C7 0.0273(18) 0.033(2) 0.0185(16) -0.0010(14) 0.0091(14) -0.0011(13)
C8 0.0246(17) 0.0277(19) 0.0142(14) 0.0004(13) 0.0062(12) 0.0085(12)
C9 0.0163(9) 0.0258(10) 0.0172(9) -0.0047(7) 0.0024(7) -0.0010(7)
C10 0.0188(9) 0.0129(8) 0.0143(8) -0.0006(7) 0.0021(7) -0.0012(6)
C11 0.0177(9) 0.0155(8) 0.0142(8) -0.0006(7) 0.0080(7) -0.0014(6)
C12 0.0155(8) 0.0172(8) 0.0138(8) -0.0007(7) 0.0066(7) 0.0005(7)
C13 0.0195(9) 0.0165(9) 0.0217(9) 0.0004(7) 0.0084(7) -0.0001(7)
C14 0.0227(9) 0.0168(9) 0.0231(10) -0.0033(7) 0.0100(8) -0.0047(7)
C15 0.0191(9) 0.0240(10) 0.0199(9) -0.0038(7) 0.0047(7) -0.0053(7)
C16 0.0162(9) 0.0200(9) 0.0193(9) 0.0024(7) 0.0055(7) -0.0008(7)
C17 0.0309(11) 0.0255(10) 0.0164(9) -0.0113(8) -0.0018(8) 0.0024(8)
C18 0.0412(13) 0.0177(10) 0.0237(11) 0.0050(9) -0.0090(9) -0.0021(8)
C19 0.0353(12) 0.0309(11) 0.0278(11) 0.0157(9) 0.0007(9) -0.0086(9)
C20 0.0268(10) 0.0264(10) 0.0188(9) 0.0068(8) 0.0049(8) -0.0050(8)

loop_
_atom_type_symbol
_atom_type_description
_atom_type_scat_dispersion_real
_atom_type_scat_dispersion_imag
_atom_type_scat_source
C C 0.0033 0.0016 'International Tables Vol C Tables 4.2.6.8 and 6.1.1.4'
H H 0.0000 0.0000 'International Tables Vol C Tables 4.2.6.8 and 6.1.1.4'
O O 0.0106 0.0060 'International Tables Vol C Tables 4.2.6.8 and 6.1.1.4'
S S 0.1246 0.1234 'International Tables Vol C Tables 4.2.6.8 and 6.1.1.4'
Sb Sb -0.5866 1.5461 'International Tables Vol C Tables 4.2.6.8 and 6.1.1.4'
F F 0.0171 0.0103 'International Tables Vol C Tables 4.2.6.8 and 6.1.1.4'

loop_
_geom_angle_atom_site_label_1
_geom_angle_atom_site_label_2
_geom_angle_atom_site_label_3
_geom_angle
_geom_angle_publ_flag
F2 Sb1 F3 88.00(5) yes
F2 Sb1 F1 88.83(5) yes
F3 Sb1 F1 87.01(5) yes
C10 S1 C11 103.83(8) yes
C12 O1 C1 117.65(13) no
C3 O2 C2 113.67(14) no
C4 O3 C5 118.8(2) no
C4 O3 C5A 101.6(3) no
C5 O3 C5A 25.1(2) no
C7 O4 C6 120.8(7) no
C9 O5 C8 117.5(2) no
C7A O4A C6A 98.2(9) no
C8A O5A C9 118.2(4) no
O1 C1 C2 107.46(14) no
O1 C1 H1A 110.2 no
C2 C1 H1A 110.2 no
O1 C1 H1B 110.2 no
C2 C1 H1B 110.2 no
H1A C1 H1B 108.5 no
O2 C2 C1 112.33(14) no
O2 C2 H2A 109.1 no
C1 C2 H2A 109.1 no
O2 C2 H2B 109.1 no
C1 C2 H2B 109.1 no
H2A C2 H2B 107.9 no
O2 C3 C4 109.56(16) no
O2 C3 H3A 109.8 no
C4 C3 H3A 109.8 no
O2 C3 H3B 109.8 no
C4 C3 H3B 109.8 no
H3A C3 H3B 108.2 no
O3 C4 C3 108.40(17) no
O3 C4 H4A 110.0 no
C3 C4 H4A 110.0 no
O3 C4 H4B 110.0 no
C3 C4 H4B 110.0 no
H4A C4 H4B 108.4 no
O3 C5 C6 109.6(3) no
O3 C5 H5A 109.7 no
C6 C5 H5A 109.7 no
O3 C5 H5B 109.7 no
C6 C5 H5B 109.7 no
H5A C5 H5B 108.2 no
O4 C6 C5 111.7(5) no
O4 C6 H6A 109.3 no
C5 C6 H6A 109.3 no
O4 C6 H6B 109.3 no
C5 C6 H6B 109.3 no
H6A C6 H6B 107.9 no
O4 C7 C8 113.4(5) no
O4 C7 H7A 108.9 no
C8 C7 H7A 108.9 no
O4 C7 H7B 108.9 no
C8 C7 H7B 108.9 no
H7A C7 H7B 107.7 no
O5 C8 C7 109.4(3) no
O5 C8 H8A 109.8 no
C7 C8 H8A 109.8 no
O5 C8 H8B 109.8 no
C7 C8 H8B 109.8 no
H8A C8 H8B 108.2 no
C6A C5A O3 105.1(5) no
C6A C5A H5A1 110.7 no
O3 C5A H5A1 110.7 no
C6A C5A H5A2 110.7 no
O3 C5A H5A2 110.7 no
H5A1 C5A H5A2 108.8 no
C5A C6A O4A 101.3(8) no
C5A C6A H6A1 111.5 no
O4A C6A H6A1 111.5 no
C5A C6A H6A2 111.5 no
O4A C6A H6A2 111.5 no
H6A1 C6A H6A2 109.3 no
C8A C7A O4A 111.9(8) no
C8A C7A H7A1 109.2 no
O4A C7A H7A1 109.2 no
C8A C7A H7A2 109.2 no
O4A C7A H7A2 109.2 no
H7A1 C7A H7A2 107.9 no
O5A C8A C7A 111.5(4) no
O5A C8A H8A1 109.3 no
C7A C8A H8A1 109.3 no
O5A C8A H8A2 109.3 no
C7A C8A H8A2 109.3 no
H8A1 C8A H8A2 108.0 no
O5 C9 C17 120.7(2) no
O5 C9 C10 119.87(19) no
C17 C9 C10 119.22(18) no
O5 C9 O5A 17.72(19) no
C17 C9 O5A 128.6(2) no
C10 C9 O5A 110.9(2) no
C20 C10 C9 119.06(16) no
C20 C10 S1 119.51(14) no
C9 C10 S1 121.22(14) no
C16 C11 C12 119.54(16) no
C16 C11 S1 122.50(13) no
C12 C11 S1 117.91(13) no
O1 C12 C13 124.37(15) no
O1 C12 C11 115.81(15) no
C13 C12 C11 119.82(16) no
C12 C13 C14 119.70(16) no
C12 C13 H13A 120.2 no
C14 C13 H13A 120.2 no
C15 C14 C13 120.60(17) no
C15 C14 H14A 119.7 no
C13 C14 H14A 119.7 no
C14 C15 C16 119.65(17) no
C14 C15 H15A 120.2 no
C16 C15 H15A 120.2 no
C11 C16 C15 120.65(17) no
C11 C16 H16A 119.7 no
C15 C16 H16A 119.7 no
C18 C17 C9 120.52(19) no
C18 C17 H17A 119.7 no
C9 C17 H17A 119.7 no
C19 C18 C17 120.50(19) no
C19 C18 H18A 119.7 no
C17 C18 H18A 119.7 no
C18 C19 C20 119.5(2) no
C18 C19 H19A 120.2 no
C20 C19 H19A 120.2 no
C10 C20 C19 121.11(19) no
C10 C20 H20A 119.4 no
C19 C20 H20A 119.4 no

loop_
_geom_bond_atom_site_label_1
_geom_bond_atom_site_label_2
_geom_bond_distance
_geom_bond_publ_flag
Sb1 F2 1.9277(11) yes
Sb1 F3 1.9299(11) yes
Sb1 F1 1.9418(11) yes
S1 C10 1.7760(17) no
S1 C11 1.7820(17) no
O1 C12 1.371(2) no
O1 C1 1.450(2) no
O2 C3 1.424(2) no
O2 C2 1.436(2) no
O3 C4 1.414(2) no
O3 C5 1.425(3) no
O3 C5A 1.516(6) no
O4 C7 1.313(11) no
O4 C6 1.419(11) no
O5 C9 1.297(3) no
O5 C8 1.444(4) no
O4A C7A 1.56(2) no
O4A C6A 1.614(18) no
O5A C8A 1.444(7) no
O5A C9 1.508(5) no
C1 C2 1.506(2) no
C1 H1A 0.9900 no
C1 H1B 0.9900 no
C2 H2A 0.9900 no
C2 H2B 0.9900 no
C3 C4 1.494(3) no
C3 H3A 0.9900 no
C3 H3B 0.9900 no
C4 H4A 0.9900 no
C4 H4B 0.9900 no
C5 C6 1.501(5) no
C5 H5A 0.9900 no
C5 H5B 0.9900 no
C6 H6A 0.9900 no
C6 H6B 0.9900 no
C7 C8 1.486(5) no
C7 H7A 0.9900 no
C7 H7B 0.9900 no
C8 H8A 0.9900 no
C8 H8B 0.9900 no
C5A C6A 1.492(8) no
C5A H5A1 0.9900 no
C5A H5A2 0.9900 no
C6A H6A1 0.9900 no
C6A H6A2 0.9900 no
C7A C8A 1.503(7) no
C7A H7A1 0.9900 no
C7A H7A2 0.9900 no
C8A H8A1 0.9900 no
C8A H8A2 0.9900 no
C9 C17 1.395(3) no
C9 C10 1.403(3) no
C10 C20 1.390(3) no
C11 C16 1.384(2) no
C11 C12 1.404(2) no
C12 C13 1.390(2) no
C13 C14 1.393(3) no
C13 H13A 0.9500 no
C14 C15 1.381(3) no
C14 H14A 0.9500 no
C15 C16 1.390(3) no
C15 H15A 0.9500 no
C16 H16A 0.9500 no
C17 C18 1.386(3) no
C17 H17A 0.9500 no
C18 C19 1.371(3) no
C18 H18A 0.9500 no
C19 C20 1.390(3) no
C19 H19A 0.9500 no
C20 H20A 0.9500 no

loop_
_geom_hbond_atom_site_label_D
_geom_hbond_atom_site_label_H
_geom_hbond_atom_site_label_A
_geom_hbond_site_symmetry_A
_geom_hbond_distance_DH
_geom_hbond_distance_HA
_geom_hbond_distance_DA
_geom_hbond_angle_DHA
_geom_hbond_publ_flag
C1 H1A F1 2_645 0.99 2.45 3.368(2) 155 yes
C13 H13A F1 2_645 0.95 2.40 3.244(2) 147 yes

loop_
_geom_torsion_atom_site_label_1
_geom_torsion_atom_site_label_2
_geom_torsion_atom_site_label_3
_geom_torsion_atom_site_label_4
_geom_torsion
_geom_torsion_publ_flag
O1 C1 C2 O2 -66.91(18) yes
C1 C2 O2 C3 -77.18(19) yes
C2 O2 C3 C4 176.81(16) yes
O2 C3 C4 O3 -70.5(2) yes
C3 C4 O3 C5 -173.0(2) yes
C4 O3 C5 C6 -99.1(3) yes
O3 C5 C6 O4 -61.7(6) yes
C5 C6 O4 C7 -63.3(9) yes
C6 O4 C7 C8 -163.8(6) yes
O4 C7 C8 O5 -72.4(6) yes
C7 C8 O5 C9 -176.7(3) yes
C8 O5 C9 C10 -170.4(2) yes
O5 C9 C10 S1 2.8(3) yes
C9 C10 S1 C11 -76.52(16) yes
C10 S1 C11 C12 158.81(14) yes
S1 C11 C12 O1 -4.0(2) yes
C11 C12 O1 C1 -179.65(15) yes
C12 O1 C1 C2 160.99(14) yes
